data_2201915
loop_
_publ_author_name
'Barnes, John C.'

_publ_section_title
;Ethylenediammonium
 bis(2-carboxylato-3,4,5,6-tetrahydro-2,6,6-trimethyl-2<i>H</i>-pyran-5-carboxylic
 acid) dihydrate [ethylenediammonium bis(hydrogen cineolate) dihydrate]
;
_journal_issue 5
_journal_name_full 'Acta Crystallographica Section E'
_journal_page_first o731
_journal_page_last o733
_journal_paper_doi 10.1107/S1600536803007669
_journal_volume 59
_journal_year 2003
_chemical_formula_iupac '2C10 H15 O5 1+, C2 H10 N2 2-, 2H2 O'
_chemical_formula_moiety '2C10 H15 O5 1+, C2 H10 N2 2-, 2H2 O'
_chemical_formula_sum 'C22 H44 N2 O12'
_chemical_formula_weight 528.60
_chemical_name_common
;
Ethylenediammonium bis(hydrogen cineolate) dihydrate
;
_chemical_name_systematic
;
Ethylenediammonium
bis(tetrahydro-2,6,6-trimethyl-1,4-pyran-2-carboxylate-
5-carboxylic acid) dihydrate
;
_space_group_IT_number 15
_symmetry_cell_setting monoclinic
_symmetry_space_group_name_Hall '-C 2yc'
_symmetry_space_group_name_H-M 'C 1 2/c 1'
_atom_sites_solution_hydrogens mixed
_atom_sites_solution_primary direct
_atom_sites_solution_secondary difmap
_audit_creation_method SHELXL-97
_cell_angle_alpha 90.00
_cell_angle_beta 102.938(2)
_cell_angle_gamma 90.00
_cell_formula_units_Z 4
_cell_length_a 26.5948(14)
_cell_length_b 7.9327(4)
_cell_length_c 12.8480(9)
_cell_measurement_reflns_used 5796
_cell_measurement_temperature 150(2)
_cell_measurement_theta_max 27.48
_cell_measurement_theta_min 2.91
_cell_volume 2641.7(3)
_computing_cell_refinement 'DENZO and COLLECT'
_computing_data_collection
;
DENZO (Otwinowski & Minor, 1997) and COLLECT (Hooft, 1998)
;
_computing_data_reduction 'DENZO and COLLECT'
_computing_molecular_graphics 'PLATON (Spek, 1999) '
_computing_publication_material SHELXL97
_computing_structure_refinement 'SHELXL97 (Sheldrick, 1997)'
_computing_structure_solution 'SHELXS97 (Sheldrick, 1990)'
_diffrn_ambient_temperature 120(2)
_diffrn_detector_area_resol_mean 9.091
_diffrn_measured_fraction_theta_full 0.970
_diffrn_measured_fraction_theta_max 0.970
_diffrn_measurement_device_type 'Enraf--Nonius KappaCCD area-detector'
_diffrn_measurement_method '\f and \w scans to fill Ewald sphere'
_diffrn_radiation_monochromator graphite
_diffrn_radiation_source 'Enraf--Nonius FR591 rotating anode'
_diffrn_radiation_type MoK\a
_diffrn_radiation_wavelength 0.71073
_diffrn_reflns_av_R_equivalents 0.0699
_diffrn_reflns_av_sigmaI/netI 0.0853
_diffrn_reflns_limit_h_max 33
_diffrn_reflns_limit_h_min -34
_diffrn_reflns_limit_k_max 9
_diffrn_reflns_limit_k_min -8
_diffrn_reflns_limit_l_max 16
_diffrn_reflns_limit_l_min -16
_diffrn_reflns_number 7946
_diffrn_reflns_theta_full 27.48
_diffrn_reflns_theta_max 27.48
_diffrn_reflns_theta_min 3.05
_diffrn_standards_number 0
_exptl_absorpt_coefficient_mu 0.107
_exptl_absorpt_correction_T_max 0.997
_exptl_absorpt_correction_T_min 0.848
_exptl_absorpt_correction_type multi-scan
_exptl_absorpt_process_details '(SORTAV; Blessing, 1995)'
_exptl_crystal_colour colourless
_exptl_crystal_density_diffrn 1.329
_exptl_crystal_density_method 'not measured'
_exptl_crystal_description lath
_exptl_crystal_F_000 1144
_exptl_crystal_size_max 0.30
_exptl_crystal_size_mid 0.15
_exptl_crystal_size_min 0.06
_refine_diff_density_max 0.320
_refine_diff_density_min -0.317
_refine_ls_extinction_method none
_refine_ls_goodness_of_fit_ref 0.980
_refine_ls_hydrogen_treatment mixed
_refine_ls_matrix_type full
_refine_ls_number_parameters 190
_refine_ls_number_reflns 2939
_refine_ls_number_restraints 0
_refine_ls_restrained_S_all 0.980
_refine_ls_R_factor_all 0.0878
_refine_ls_R_factor_gt 0.0495
_refine_ls_shift/su_max <0.001
_refine_ls_shift/su_mean 0.000
_refine_ls_structure_factor_coef Fsqd
_refine_ls_weighting_details 'calc w = 1/[\s^2^(Fo^2^)+(0.0487P)^2^] where P = (Fo^2^+2Fc^2^)/3'
_refine_ls_weighting_scheme calc
_refine_ls_wR_factor_gt 0.1001
_refine_ls_wR_factor_ref 0.1135
_reflns_number_gt 1936
_reflns_number_total 2939
_reflns_threshold_expression I>2\s(I)
_cod_data_source_file cm6039.cif
_cod_data_source_block II
_cod_original_sg_symbol_H-M 'C 2/c'
_cod_database_code 2201915
_cod_database_fobs_code 2201915

loop_
_symmetry_equiv_pos_as_xyz
'x, y, z'
'x, -y, z+1/2'
'x+1/2, y+1/2, z'
'x+1/2, -y+1/2, z+1/2'
'-x, -y, -z'
'-x, y, -z-1/2'
'-x+1/2, -y+1/2, -z'
'-x+1/2, y+1/2, -z-1/2'

loop_
_atom_site_label
_atom_site_fract_x
_atom_site_fract_y
_atom_site_fract_z
_atom_site_U_iso_or_equiv
_atom_site_adp_type
_atom_site_calc_flag
_atom_site_refinement_flags
_atom_site_occupancy
_atom_site_disorder_assembly
_atom_site_disorder_group
_atom_site_type_symbol
O1 0.17776(4) 0.19113(13) 0.05254(9) 0.0179(3) Uani d . 1 . . O
C2 0.17173(7) 0.3687(2) 0.06971(14) 0.0166(4) Uani d . 1 . . C
C3 0.17861(7) 0.4075(2) 0.18810(14) 0.0206(4) Uani d . 1 . . C
H3A 0.2158 0.4010 0.2228 0.027 Uiso calc R 1 . . H
H3B 0.1670 0.5244 0.1962 0.027 Uiso calc R 1 . . H
C4 0.14897(7) 0.2884(2) 0.24528(14) 0.0207(4) Uani d . 1 . . C
H4A 0.1115 0.3082 0.2200 0.027 Uiso calc R 1 . . H
H4B 0.1584 0.3106 0.3231 0.027 Uiso calc R 1 . . H
C5 0.16153(7) 0.1057(2) 0.22367(13) 0.0180(4) Uani d . 1 . . C
H5 0.1993 0.0876 0.2520 0.023 Uiso calc R 1 . . H
C6 0.14901(7) 0.0713(2) 0.10161(13) 0.0174(4) Uani d . 1 . . C
C7 0.21489(7) 0.4519(2) 0.02614(15) 0.0227(4) Uani d . 1 . . C
H7A 0.2484 0.4104 0.0659 0.030 Uiso calc R 1 . . H
H7B 0.2133 0.5745 0.0344 0.030 Uiso calc R 1 . . H
H7C 0.2105 0.4240 -0.0497 0.030 Uiso calc R 1 . . H
C8 0.12075(7) 0.4329(2) -0.00223(14) 0.0157(4) Uani d . 1 . . C
O9 0.09373(4) 0.53977(14) 0.03381(9) 0.0209(3) Uani d . 1 . . O
O10 0.11020(5) 0.38281(14) -0.09797(9) 0.0205(3) Uani d . 1 . . O
C11 0.13248(7) -0.0136(2) 0.28120(13) 0.0202(4) Uani d . 1 . . C
O12 0.09053(5) 0.01903(15) 0.30031(10) 0.0249(3) Uani d . 1 . . O
O13 0.15719(5) -0.15752(15) 0.30868(10) 0.0247(3) Uani d . 1 . . O
H13A 0.1402(10) -0.232(3) 0.358(2) 0.070(8) Uiso d . 1 . . H
C14 0.17137(8) -0.0966(2) 0.07655(15) 0.0251(4) Uani d . 1 . . C
H14A 0.1672 -0.1079 -0.0009 0.033 Uiso calc R 1 . . H
H14B 0.1532 -0.1889 0.1032 0.033 Uiso calc R 1 . . H
H14C 0.2081 -0.1012 0.1112 0.033 Uiso calc R 1 . . H
C15 0.09124(7) 0.0769(2) 0.05274(14) 0.0222(4) Uani d . 1 . . C
H15A 0.0766 0.1807 0.0750 0.029 Uiso calc R 1 . . H
H15B 0.0745 -0.0209 0.0771 0.029 Uiso calc R 1 . . H
H15C 0.0855 0.0745 -0.0253 0.029 Uiso calc R 1 . . H
N16 0.04617(6) -0.44813(19) 0.20454(14) 0.0203(4) Uani d . 1 . . N
H16A 0.0671(8) -0.457(2) 0.2744(18) 0.035(6) Uiso d . 1 . . H
H16B 0.0249(8) -0.556(3) 0.1902(17) 0.047(6) Uiso d . 1 . . H
H16C 0.0642(9) -0.442(3) 0.1527(19) 0.046(7) Uiso d . 1 . . H
C17 0.01222(7) -0.2973(2) 0.20257(15) 0.0228(4) Uani d . 1 . . C
H17A -0.0151 -0.2979 0.1360 0.030 Uiso calc R 1 . . H
H17B 0.0329 -0.1934 0.2032 0.030 Uiso calc R 1 . . H
O18 0.02658(5) 0.29550(19) 0.37143(12) 0.0295(4) Uani d . 1 . . O
H18A 0.0525(11) 0.352(3) 0.435(2) 0.072(8) Uiso d . 1 . . H
H18B 0.0399(12) 0.217(4) 0.348(2) 0.091(12) Uiso d . 1 . . H

loop_
_atom_site_aniso_label
_atom_site_aniso_U_11
_atom_site_aniso_U_22
_atom_site_aniso_U_33
_atom_site_aniso_U_12
_atom_site_aniso_U_13
_atom_site_aniso_U_23
O1 0.0211(7) 0.0133(6) 0.0219(7) 0.0000(5) 0.0102(6) 0.0012(5)
C2 0.0175(9) 0.0122(8) 0.0209(10) -0.0008(7) 0.0061(8) -0.0002(7)
C3 0.0214(10) 0.0190(9) 0.0204(10) -0.0005(7) 0.0024(8) 0.0001(7)
C4 0.0269(11) 0.0185(9) 0.0176(10) 0.0010(8) 0.0068(8) -0.0006(7)
C5 0.0173(10) 0.0158(9) 0.0210(10) 0.0001(7) 0.0045(8) 0.0018(7)
C6 0.0212(10) 0.0148(9) 0.0182(10) -0.0013(7) 0.0088(8) 0.0023(7)
C7 0.0191(10) 0.0197(10) 0.0311(11) -0.0023(7) 0.0093(8) 0.0025(8)
C8 0.0178(9) 0.0137(8) 0.0182(10) -0.0043(7) 0.0093(8) 0.0000(7)
O9 0.0220(7) 0.0219(6) 0.0214(7) 0.0043(5) 0.0104(6) 0.0000(5)
O10 0.0224(7) 0.0216(6) 0.0179(7) 0.0033(5) 0.0055(5) -0.0011(5)
C11 0.0272(11) 0.0195(9) 0.0136(10) -0.0023(8) 0.0038(8) -0.0018(7)
O12 0.0243(8) 0.0271(7) 0.0263(8) 0.0012(6) 0.0119(6) 0.0027(5)
O13 0.0285(8) 0.0209(7) 0.0278(8) 0.0042(5) 0.0129(6) 0.0086(5)
C14 0.0350(12) 0.0172(9) 0.0259(11) 0.0017(8) 0.0128(9) 0.0012(8)
C15 0.0236(11) 0.0246(10) 0.0188(10) -0.0056(8) 0.0055(8) 0.0003(8)
N16 0.0193(9) 0.0253(9) 0.0177(9) 0.0013(7) 0.0072(8) 0.0003(7)
C17 0.0193(10) 0.0215(10) 0.0289(11) 0.0006(8) 0.0080(8) 0.0042(8)
O18 0.0271(8) 0.0280(8) 0.0307(9) 0.0017(6) 0.0008(7) -0.0012(6)

loop_
_atom_type_symbol
_atom_type_description
_atom_type_scat_dispersion_real
_atom_type_scat_dispersion_imag
_atom_type_scat_source
C C 0.0033 0.0016 'International Tables Vol C Tables 4.2.6.8 and 6.1.1.4'
H H 0.0000 0.0000 'International Tables Vol C Tables 4.2.6.8 and 6.1.1.4'
N N 0.0061 0.0033 'International Tables Vol C Tables 4.2.6.8 and 6.1.1.4'
O O 0.0106 0.0060 'International Tables Vol C Tables 4.2.6.8 and 6.1.1.4'

loop_
_geom_angle_atom_site_label_1
_geom_angle_atom_site_label_2
_geom_angle_atom_site_label_3
_geom_angle_site_symmetry_1
_geom_angle_site_symmetry_3
_geom_angle
_geom_angle_publ_flag
C2 O1 C6 . . 119.16(12) ?
O1 C2 C3 . . 110.99(13) ?
O1 C2 C7 . . 104.30(13) ?
C3 C2 C7 . . 110.18(14) ?
O1 C2 C8 . . 110.09(13) ?
C3 C2 C8 . . 115.08(14) ?
C7 C2 C8 . . 105.52(14) ?
C4 C3 C2 . . 113.43(14) ?
C4 C3 H3A . . 108.9 ?
C2 C3 H3A . . 108.9 ?
C4 C3 H3B . . 108.9 ?
C2 C3 H3B . . 108.9 ?
H3A C3 H3B . . 107.7 ?
C3 C4 C5 . . 110.09(14) ?
C3 C4 H4A . . 109.6 ?
C5 C4 H4A . . 109.6 ?
C3 C4 H4B . . 109.6 ?
C5 C4 H4B . . 109.6 ?
H4A C4 H4B . . 108.2 ?
C11 C5 C4 . . 110.38(14) ?
C11 C5 C6 . . 111.42(14) ?
C4 C5 C6 . . 110.17(13) ?
C11 C5 H5 . . 108.3 ?
C4 C5 H5 . . 108.3 ?
C6 C5 H5 . . 108.3 ?
O1 C6 C14 . . 102.30(13) ?
O1 C6 C15 . . 112.49(13) ?
C14 C6 C15 . . 110.12(15) ?
O1 C6 C5 . . 107.99(13) ?
C14 C6 C5 . . 111.23(14) ?
C15 C6 C5 . . 112.28(14) ?
C2 C7 H7A . . 109.5 ?
C2 C7 H7B . . 109.5 ?
H7A C7 H7B . . 109.5 ?
C2 C7 H7C . . 109.5 ?
H7A C7 H7C . . 109.5 ?
H7B C7 H7C . . 109.5 ?
O10 C8 O9 . . 123.15(16) yes
O10 C8 C2 . . 116.91(14) ?
O9 C8 C2 . . 119.75(15) ?
O12 C11 O13 . . 123.33(16) yes
O12 C11 C5 . . 123.60(16) ?
O13 C11 C5 . . 113.07(15) ?
C11 O13 H13A . . 113.3(14) ?
C6 C14 H14A . . 109.5 ?
C6 C14 H14B . . 109.5 ?
H14A C14 H14B . . 109.5 ?
C6 C14 H14C . . 109.5 ?
H14A C14 H14C . . 109.5 ?
H14B C14 H14C . . 109.5 ?
C6 C15 H15A . . 109.5 ?
C6 C15 H15B . . 109.5 ?
H15A C15 H15B . . 109.5 ?
C6 C15 H15C . . 109.5 ?
H15A C15 H15C . . 109.5 ?
H15B C15 H15C . . 109.5 ?
C17 N16 H16A . . 107.6(12) ?
C17 N16 H16B . . 111.0(12) ?
H16A N16 H16B . . 107.0(17) ?
C17 N16 H16C . . 111.1(14) ?
H16A N16 H16C . . 114.0(19) ?
H16B N16 H16C . . 106.2(18) ?
N16 C17 C17 . 6_556 110.79(13) ?
N16 C17 H17A . . 109.5 ?
C17 C17 H17A 6_556 . 109.5 ?
N16 C17 H17B . . 109.5 ?
C17 C17 H17B 6_556 . 109.5 ?
H17A C17 H17B . . 108.1 ?
H18A O18 H18B . . 111(3) ?

loop_
_geom_bond_atom_site_label_1
_geom_bond_atom_site_label_2
_geom_bond_site_symmetry_2
_geom_bond_distance
_geom_bond_publ_flag
O1 C2 . 1.4400(19) ?
O1 C6 . 1.4498(19) ?
C2 C3 . 1.522(2) ?
C2 C7 . 1.535(2) ?
C2 C8 . 1.546(2) ?
C3 C4 . 1.521(2) ?
C3 H3A . 0.9900 ?
C3 H3B . 0.9900 ?
C4 C5 . 1.527(2) ?
C4 H4A . 0.9900 ?
C4 H4B . 0.9900 ?
C5 C11 . 1.515(2) ?
C5 C6 . 1.553(2) ?
C5 H5 . 1.0000 ?
C6 C14 . 1.522(2) ?
C6 C15 . 1.525(2) ?
C7 H7A . 0.9800 ?
C7 H7B . 0.9800 ?
C7 H7C . 0.9800 ?
C8 O10 . 1.263(2) yes
C8 O9 . 1.265(2) yes
C11 O12 . 1.223(2) yes
C11 O13 . 1.325(2) yes
O13 H13A . 1.04(3) ?
C14 H14A . 0.9800 ?
C14 H14B . 0.9800 ?
C14 H14C . 0.9800 ?
C15 H15A . 0.9800 ?
C15 H15B . 0.9800 ?
C15 H15C . 0.9800 ?
N16 C17 . 1.496(2) ?
N16 H16A . 0.95(2) ?
N16 H16B . 1.02(2) ?
N16 H16C . 0.91(2) ?
C17 C17 6_556 1.504(3) ?
C17 H17A . 0.9900 ?
C17 H17B . 0.9900 ?
O18 H18A . 1.05(3) ?
O18 H18B . 0.80(3) ?

loop_
_geom_hbond_atom_site_label_D
_geom_hbond_atom_site_label_H
_geom_hbond_atom_site_label_A
_geom_hbond_site_symmetry_A
_geom_hbond_distance_DH
_geom_hbond_distance_HA
_geom_hbond_distance_DA
_geom_hbond_angle_DHA
_geom_hbond_publ_flag
O13 H13A O10 2 1.04(3) 1.61(3) 2.6202(17) 163(2) yes
N16 H16A O10 2 0.95(2) 1.87(2) 2.770(2) 156.8(17) yes
N16 H16B O18 6_546 1.02(2) 1.85(2) 2.826(2) 160.6(18) yes
N16 H16C O9 1_545 0.91(2) 1.87(2) 2.768(2) 170(2) yes
O18 H18A O9 2_565 1.05(3) 1.71(3) 2.7533(19) 175(2) yes
O18 H18B O12 . 0.80(3) 2.25(3) 3.039(2) 170(3) yes

loop_
_geom_torsion_atom_site_label_1
_geom_torsion_atom_site_label_2
_geom_torsion_atom_site_label_3
_geom_torsion_atom_site_label_4
_geom_torsion_site_symmetry_3
_geom_torsion_site_symmetry_4
_geom_torsion
O9 C8 C2 O1 . . 140.97(14)
C8 C2 O1 C6 . . -78.14(17)
C2 O1 C6 C5 . . -55.42(18)
O1 C6 C5 C11 . . 179.43(13)
C6 C5 C11 O13 . . 87.03(18)
N16 C17 C17 N16 6_556 6_556 -62.3(3)
